data_4501378
loop_
_publ_author_name
'Cui, Peipei'
'Wu, Junling'
'Zhao, Xiaoliang'
'Sun, Di'
'Zhang, Liangliang'
'Guo, Jie'
'Sun, Daofeng'

_publ_section_title
;
 Two Solvent-Dependent Zinc(II) Supramolecular Isomers: Rarekgdand
 Lonsdaleite Network Topologies Based on a Tripodal Flexible Ligand
;
_journal_issue 12
_journal_name_full 'Crystal Growth &amp; Design'
_journal_page_first 5182
_journal_paper_doi 10.1021/cg201181s
_journal_volume 11
_journal_year 2011
_chemical_formula_moiety 'C12 H12 N3 O9 Zn, 2(C3 H7 N O), C2 H8 N '
_chemical_formula_sum 'C20 H34 N6 O11 Zn'
_chemical_formula_weight 599.90
_chemical_name_systematic
; 
 ? 
;
_space_group_IT_number 29
_symmetry_cell_setting orthorhombic
_symmetry_space_group_name_Hall 'P 2c -2ac'
_symmetry_space_group_name_H-M 'P c a 21'
_atom_sites_solution_hydrogens geom
_atom_sites_solution_primary direct
_atom_sites_solution_secondary difmap
_audit_creation_method SHELXL-97
_cell_angle_alpha 90.00
_cell_angle_beta 90.00
_cell_angle_gamma 90.00
_cell_formula_units_Z 4
_cell_length_a 24.0866(19)
_cell_length_b 4.8855(4)
_cell_length_c 22.2025(17)
_cell_measurement_reflns_used 6796
_cell_measurement_temperature 173(2)
_cell_measurement_theta_max 54.022
_cell_measurement_theta_min 4.123
_cell_volume 2612.7(4)
_computing_cell_refinement 'Bruker SMART'
_computing_data_collection 'Bruker SMART (Bruker, 2001)'
_computing_data_reduction 'Bruker SAINT+ (Bruker, 2001)'
_computing_molecular_graphics 'Bruker SHELXTL (Bruker, 2001)'
_computing_publication_material 'Bruker SHELXTL'
_computing_structure_refinement 'SHELXL-97 (Sheldrick, 2008)'
_computing_structure_solution 'SHELXS-97 (Sheldrick, 2008)'
_diffrn_ambient_temperature 173(2)
_diffrn_measured_fraction_theta_full 0.998
_diffrn_measured_fraction_theta_max 0.998
_diffrn_measurement_device_type 'Bruker SMART APEXII'
_diffrn_measurement_method 'phi and omega scans'
_diffrn_radiation_monochromator graphite
_diffrn_radiation_source 'fine-focus sealed tube'
_diffrn_radiation_type MoK\a
_diffrn_radiation_wavelength 0.71073
_diffrn_reflns_av_R_equivalents 0.0306
_diffrn_reflns_av_sigmaI/netI 0.0379
_diffrn_reflns_limit_h_max 28
_diffrn_reflns_limit_h_min -28
_diffrn_reflns_limit_k_max 5
_diffrn_reflns_limit_k_min -5
_diffrn_reflns_limit_l_max 26
_diffrn_reflns_limit_l_min -26
_diffrn_reflns_number 16554
_diffrn_reflns_theta_full 24.71
_diffrn_reflns_theta_max 24.71
_diffrn_reflns_theta_min 2.50
_exptl_absorpt_coefficient_mu 1.008
_exptl_absorpt_correction_T_max 0.9237
_exptl_absorpt_correction_T_min 0.8886
_exptl_absorpt_correction_type multi-scan
_exptl_absorpt_process_details sadabs
_exptl_crystal_colour colorless
_exptl_crystal_density_diffrn 1.525
_exptl_crystal_density_method 'not measured'
_exptl_crystal_description block
_exptl_crystal_F_000 1256
_exptl_crystal_size_max 0.12
_exptl_crystal_size_mid 0.10
_exptl_crystal_size_min 0.08
_refine_diff_density_max 0.401
_refine_diff_density_min -0.337
_refine_diff_density_rms 0.060
_refine_ls_abs_structure_details 'Flack H D (1983), Acta Cryst. A39, 876-881'
_refine_ls_abs_structure_Flack 0.006(18)
_refine_ls_extinction_method none
_refine_ls_goodness_of_fit_ref 1.029
_refine_ls_hydrogen_treatment constr
_refine_ls_matrix_type full
_refine_ls_number_parameters 343
_refine_ls_number_reflns 4452
_refine_ls_number_restraints 1
_refine_ls_restrained_S_all 1.028
_refine_ls_R_factor_all 0.0450
_refine_ls_R_factor_gt 0.0354
_refine_ls_shift/su_max 0.000
_refine_ls_shift/su_mean 0.000
_refine_ls_structure_factor_coef Fsqd
_refine_ls_weighting_details 'calc w=1/[\s^2^(Fo^2^)+(0.0473P)^2^+1.9607P] where P=(Fo^2^+2Fc^2^)/3'
_refine_ls_weighting_scheme calc
_refine_ls_wR_factor_gt 0.0882
_refine_ls_wR_factor_ref 0.0941
_reflns_number_gt 3838
_reflns_number_total 4452
_reflns_threshold_expression >2sigma(I)
_cod_data_source_file cg201181s_si_002.cif
_cod_data_source_block p2
_cod_depositor_comments
;
The following automatic conversions were performed:

'_symmetry_cell_setting' value 'Orthorhombic' changed to
'orthorhombic' according to
/home/saulius/struct/CIF-dictionaries/cif_core.dic dictionary named
'cif_core.dic' version 2.4.1 from 2010-06-29.

Automatic conversion script
Id: cif_fix_values 1715 2011-07-08 13:25:40Z adriana 
;
_cod_original_sg_symbol_H-M Pca2(1)
_cod_database_code 4501378

loop_
_symmetry_equiv_pos_as_xyz
'x, y, z'
'-x, -y, z+1/2'
'x+1/2, -y, z'
'-x+1/2, y, z+1/2'

loop_
_atom_site_label
_atom_site_type_symbol
_atom_site_fract_x
_atom_site_fract_y
_atom_site_fract_z
_atom_site_U_iso_or_equiv
_atom_site_adp_type
_atom_site_occupancy
_atom_site_symmetry_multiplicity
_atom_site_calc_flag
_atom_site_refinement_flags
Zn1 Zn 0.628284(14) 0.49310(8) 0.37296(4) 0.02259(11) Uani 1 1 d .
C1 C 0.60727(18) 0.5569(8) 0.25715(18) 0.0308(9) Uani 1 1 d .
C2 C 0.61280(17) 0.6415(10) 0.19183(18) 0.0344(10) Uani 1 1 d .
H2A H 0.6500 0.5892 0.1767 0.041 Uiso 1 1 calc R
H2B H 0.6092 0.8428 0.1885 0.041 Uiso 1 1 calc R
C3 C 0.56795(17) 0.5031(9) 0.15358(17) 0.0350(10) Uani 1 1 d .
H3A H 0.5703 0.3020 0.1585 0.042 Uiso 1 1 calc R
H3B H 0.5308 0.5629 0.1674 0.042 Uiso 1 1 calc R
C4 C 0.66877(17) 0.3852(9) -0.0361(2) 0.0386(10) Uani 1 1 d .
H4A H 0.6575 0.3624 -0.0787 0.046 Uiso 1 1 calc R
H4B H 0.6762 0.2013 -0.0192 0.046 Uiso 1 1 calc R
C5 C 0.72025(19) 0.5529(10) -0.0333(2) 0.0434(11) Uani 1 1 d .
H5A H 0.7356 0.5429 0.0081 0.052 Uiso 1 1 calc R
H5B H 0.7106 0.7464 -0.0414 0.052 Uiso 1 1 calc R
C6 C 0.76504(18) 0.4632(9) -0.0777(2) 0.0381(10) Uani 1 1 d .
C7 C 0.51339(18) 1.0243(7) -0.02642(19) 0.0267(9) Uani 1 1 d .
H7A H 0.5339 1.1375 -0.0559 0.032 Uiso 1 1 calc R
H7B H 0.4958 1.1479 0.0033 0.032 Uiso 1 1 calc R
C8 C 0.46935(16) 0.8568(8) -0.05840(18) 0.0284(8) Uani 1 1 d .
H8A H 0.4878 0.7349 -0.0878 0.034 Uiso 1 1 calc R
H8B H 0.4505 0.7393 -0.0284 0.034 Uiso 1 1 calc R
C9 C 0.42598(14) 1.0246(7) -0.09107(15) 0.0207(7) Uani 1 1 d .
C10 C 0.59312(15) 0.7100(8) -0.02964(17) 0.0264(8) Uani 1 1 d .
C11 C 0.54314(15) 0.7798(8) 0.06541(17) 0.0281(8) Uani 1 1 d .
C12 C 0.61518(16) 0.4278(9) 0.05790(18) 0.0279(9) Uani 1 1 d .
C13 C 0.2924(2) 0.1535(15) 0.2918(3) 0.0809(19) Uani 1 1 d .
H13A H 0.2937 0.2537 0.3300 0.121 Uiso 1 1 calc R
H13B H 0.2998 0.2799 0.2584 0.121 Uiso 1 1 calc R
H13C H 0.3207 0.0091 0.2920 0.121 Uiso 1 1 calc R
C14 C 0.2334(3) -0.1162(13) 0.2280(3) 0.0695(16) Uani 1 1 d .
H14A H 0.1961 -0.1955 0.2254 0.104 Uiso 1 1 calc R
H14B H 0.2611 -0.2630 0.2267 0.104 Uiso 1 1 calc R
H14C H 0.2393 0.0087 0.1941 0.104 Uiso 1 1 calc R
C15 C 0.1889(10) -0.037(2) 0.5388(7) 0.284(13) Uani 1 1 d .
H15A H 0.2269 -0.0974 0.5469 0.426 Uiso 1 1 calc R
H15B H 0.1861 0.0279 0.4972 0.426 Uiso 1 1 calc R
H15C H 0.1633 -0.1903 0.5449 0.426 Uiso 1 1 calc R
C16 C 0.1162(4) 0.269(4) 0.5670(5) 0.202(8) Uani 1 1 d .
H16A H 0.1057 0.4186 0.5942 0.304 Uiso 1 1 calc R
H16B H 0.0913 0.1133 0.5732 0.304 Uiso 1 1 calc R
H16C H 0.1133 0.3319 0.5251 0.304 Uiso 1 1 calc R
C17 C 0.2041(3) 0.362(3) 0.6160(3) 0.116(3) Uani 1 1 d .
H17A H 0.1842 0.5118 0.6327 0.139 Uiso 1 1 calc R
C18 C 0.4290(3) 0.6994(13) 0.3159(2) 0.0681(16) Uani 1 1 d .
H18A H 0.3999 0.5594 0.3143 0.102 Uiso 1 1 calc R
H18B H 0.4183 0.8421 0.3447 0.102 Uiso 1 1 calc R
H18C H 0.4640 0.6153 0.3288 0.102 Uiso 1 1 calc R
C19 C 0.4782(3) 1.0344(14) 0.2525(4) 0.095(3) Uani 1 1 d .
H19A H 0.4797 1.1008 0.2109 0.142 Uiso 1 1 calc R
H19B H 0.5145 0.9604 0.2639 0.142 Uiso 1 1 calc R
H19C H 0.4685 1.1861 0.2794 0.142 Uiso 1 1 calc R
C20 C 0.4072(3) 0.7511(18) 0.2106(3) 0.087(2) Uani 1 1 d .
H20A H 0.4137 0.8396 0.1731 0.104 Uiso 1 1 calc R
N1 N 0.57528(13) 0.5749(6) 0.08953(14) 0.0288(7) Uani 1 1 d .
N2 N 0.62362(13) 0.5140(7) -0.00241(19) 0.0321(9) Uani 1 1 d .
N3 N 0.55244(12) 0.8337(6) 0.00482(13) 0.0220(6) Uani 1 1 d .
N4 N 0.23881(18) 0.0338(9) 0.2843(2) 0.0577(12) Uani 1 1 d .
H4C H 0.2124 0.1698 0.2855 0.069 Uiso 1 1 calc R
H4D H 0.2321 -0.0833 0.3159 0.069 Uiso 1 1 calc R
N5 N 0.1745(4) 0.184(2) 0.5797(3) 0.146(3) Uani 1 1 d .
N6 N 0.43599(18) 0.8184(9) 0.25743(19) 0.0547(11) Uani 1 1 d .
O1 O 0.65089(11) 0.5917(6) 0.29052(11) 0.0314(6) Uani 1 1 d .
O2 O 0.56379(13) 0.4697(7) 0.27736(14) 0.0503(9) Uani 1 1 d .
O3 O 0.81164(13) 0.5646(6) -0.07046(15) 0.0465(8) Uani 1 1 d .
O4 O 0.75224(13) 0.3019(9) -0.11823(18) 0.0751(12) Uani 1 1 d .
O5 O 0.43121(10) 1.2811(5) -0.08980(11) 0.0251(6) Uani 1 1 d .
O6 O 0.38756(10) 0.9041(5) -0.11794(12) 0.0264(6) Uani 1 1 d .
O7 O 0.64096(13) 0.2423(6) 0.08024(13) 0.0433(7) Uani 1 1 d .
O8 O 0.60101(12) 0.7744(6) -0.08170(13) 0.0397(7) Uani 1 1 d .
O9 O 0.50813(12) 0.8989(7) 0.09388(13) 0.0417(7) Uani 1 1 d .
O10 O 0.3703(2) 0.5678(16) 0.2145(3) 0.114(2) Uani 1 1 d .
O11 O 0.2518(4) 0.347(2) 0.6284(3) 0.178(3) Uani 1 1 d .

loop_
_atom_site_aniso_label
_atom_site_aniso_U_11
_atom_site_aniso_U_22
_atom_site_aniso_U_33
_atom_site_aniso_U_23
_atom_site_aniso_U_13
_atom_site_aniso_U_12
Zn1 0.02232(18) 0.02086(18) 0.02458(18) 0.00009(19) 0.0055(2) -0.00008(16)
C1 0.035(2) 0.033(2) 0.025(2) -0.0015(17) 0.0000(18) 0.0054(18)
C2 0.033(2) 0.043(3) 0.028(2) 0.0050(19) -0.0099(18) -0.004(2)
C3 0.033(2) 0.044(3) 0.028(2) 0.0077(18) -0.0043(18) -0.0017(19)
C4 0.034(2) 0.040(2) 0.041(2) -0.008(2) 0.0043(19) 0.0084(19)
C5 0.041(2) 0.051(3) 0.038(2) -0.010(2) 0.004(2) 0.002(2)
C6 0.038(2) 0.040(2) 0.036(2) -0.009(2) -0.0076(18) 0.008(2)
C7 0.026(2) 0.0201(19) 0.034(2) 0.0022(17) -0.0092(17) 0.0022(15)
C8 0.030(2) 0.0198(19) 0.035(2) 0.0018(17) -0.0087(16) -0.0015(16)
C9 0.0213(18) 0.0197(18) 0.0213(18) 0.0003(15) 0.0021(15) 0.0024(15)
C10 0.0248(19) 0.0256(19) 0.029(2) -0.0013(17) -0.0020(16) -0.0019(16)
C11 0.025(2) 0.029(2) 0.030(2) -0.0024(17) -0.0050(17) 0.0003(17)
C12 0.027(2) 0.033(2) 0.024(2) 0.0004(17) -0.0022(16) -0.0018(18)
C13 0.056(4) 0.092(5) 0.094(5) 0.003(4) 0.004(3) 0.001(3)
C14 0.078(4) 0.063(4) 0.067(4) 0.005(3) -0.003(3) -0.010(3)
C15 0.50(4) 0.101(10) 0.253(19) -0.027(10) 0.19(2) -0.017(13)
C16 0.116(8) 0.41(3) 0.086(7) 0.014(11) -0.035(6) -0.084(12)
C17 0.063(4) 0.214(10) 0.071(5) -0.027(6) -0.021(4) 0.017(6)
C18 0.077(4) 0.079(4) 0.048(3) -0.001(3) 0.010(3) 0.016(3)
C19 0.072(5) 0.060(4) 0.152(8) -0.008(4) 0.034(5) -0.007(3)
C20 0.065(4) 0.134(7) 0.061(4) 0.010(4) 0.013(3) 0.008(5)
N1 0.0298(17) 0.0328(17) 0.0238(15) 0.0062(14) -0.0042(14) 0.0008(14)
N2 0.036(2) 0.034(2) 0.0266(19) -0.0046(15) -0.0031(14) 0.0051(15)
N3 0.0208(15) 0.0237(16) 0.0215(15) 0.0026(13) -0.0073(13) 0.0020(13)
N4 0.058(3) 0.058(3) 0.058(3) 0.009(2) 0.006(2) 0.021(2)
N5 0.125(7) 0.230(11) 0.085(5) 0.012(6) 0.005(5) -0.052(7)
N6 0.059(3) 0.059(3) 0.046(2) -0.004(2) 0.009(2) 0.009(2)
O1 0.0307(15) 0.0400(15) 0.0236(13) 0.0024(12) -0.0042(12) 0.0015(13)
O2 0.0380(18) 0.079(3) 0.0337(16) 0.0075(16) -0.0002(13) -0.0129(16)
O3 0.0454(19) 0.0404(17) 0.054(2) -0.0048(15) 0.0187(16) -0.0027(14)
O4 0.0408(17) 0.113(3) 0.071(3) -0.050(3) 0.0001(18) 0.0008(19)
O5 0.0272(13) 0.0160(13) 0.0323(14) 0.0014(11) -0.0071(11) 0.0018(10)
O6 0.0260(12) 0.0187(11) 0.0344(16) -0.0010(12) -0.0095(12) 0.0007(9)
O7 0.0485(17) 0.0408(18) 0.0404(17) 0.0106(15) -0.0027(14) 0.0176(14)
O8 0.0420(16) 0.0489(17) 0.0282(15) 0.0045(14) 0.0023(13) 0.0043(14)
O9 0.0411(17) 0.0543(18) 0.0297(15) -0.0009(15) 0.0026(13) 0.0179(15)
O10 0.078(4) 0.174(6) 0.090(5) -0.023(4) -0.004(3) -0.044(3)
O11 0.129(6) 0.251(9) 0.153(6) 0.086(7) -0.047(5) -0.009(7)

loop_
_atom_type_symbol
_atom_type_description
_atom_type_scat_dispersion_real
_atom_type_scat_dispersion_imag
_atom_type_scat_source
C C 0.0033 0.0016 'International Tables Vol C Tables 4.2.6.8 and 6.1.1.4'
H H 0.0000 0.0000 'International Tables Vol C Tables 4.2.6.8 and 6.1.1.4'
N N 0.0061 0.0033 'International Tables Vol C Tables 4.2.6.8 and 6.1.1.4'
O O 0.0106 0.0060 'International Tables Vol C Tables 4.2.6.8 and 6.1.1.4'
Zn Zn 0.2839 1.4301 'International Tables Vol C Tables 4.2.6.8 and 6.1.1.4'

loop_
_geom_angle_atom_site_label_1
_geom_angle_atom_site_label_2
_geom_angle_atom_site_label_3
_geom_angle
_geom_angle_site_symmetry_1
_geom_angle_site_symmetry_3
_geom_angle_publ_flag
O3 Zn1 O1 110.49(13) 4_655 . y
O3 Zn1 O6 104.60(12) 4_655 2_665 y
O1 Zn1 O6 112.72(12) . 2_665 y
O3 Zn1 O5 99.66(13) 4_655 2_675 y
O1 Zn1 O5 116.74(11) . 2_675 y
O6 Zn1 O5 111.16(10) 2_665 2_675 y
O2 C1 O1 122.2(4) . . ?
O2 C1 C2 121.7(4) . . ?
O1 C1 C2 116.1(4) . . ?
C1 C2 C3 110.4(3) . . ?
C1 C2 H2A 109.6 . . ?
C3 C2 H2A 109.6 . . ?
C1 C2 H2B 109.6 . . ?
C3 C2 H2B 109.6 . . ?
H2A C2 H2B 108.1 . . ?
N1 C3 C2 110.2(3) . . ?
N1 C3 H3A 109.6 . . ?
C2 C3 H3A 109.6 . . ?
N1 C3 H3B 109.6 . . ?
C2 C3 H3B 109.6 . . ?
H3A C3 H3B 108.1 . . ?
N2 C4 C5 111.2(4) . . ?
N2 C4 H4A 109.4 . . ?
C5 C4 H4A 109.4 . . ?
N2 C4 H4B 109.4 . . ?
C5 C4 H4B 109.4 . . ?
H4A C4 H4B 108.0 . . ?
C4 C5 C6 113.8(4) . . ?
C4 C5 H5A 108.8 . . ?
C6 C5 H5A 108.8 . . ?
C4 C5 H5B 108.8 . . ?
C6 C5 H5B 108.8 . . ?
H5A C5 H5B 107.7 . . ?
O4 C6 O3 125.2(4) . . ?
O4 C6 C5 118.5(4) . . ?
O3 C6 C5 116.2(4) . . ?
N3 C7 C8 108.7(3) . . ?
N3 C7 H7A 109.9 . . ?
C8 C7 H7A 109.9 . . ?
N3 C7 H7B 109.9 . . ?
C8 C7 H7B 109.9 . . ?
H7A C7 H7B 108.3 . . ?
C9 C8 C7 114.5(3) . . ?
C9 C8 H8A 108.6 . . ?
C7 C8 H8A 108.6 . . ?
C9 C8 H8B 108.6 . . ?
C7 C8 H8B 108.6 . . ?
H8A C8 H8B 107.6 . . ?
O6 C9 O5 123.6(3) . . ?
O6 C9 C8 119.0(3) . . ?
O5 C9 C8 117.3(3) . . ?
O8 C10 N2 121.7(4) . . ?
O8 C10 N3 121.7(3) . . ?
N2 C10 N3 116.6(3) . . ?
O9 C11 N1 122.8(4) . . ?
O9 C11 N3 122.0(3) . . ?
N1 C11 N3 115.1(3) . . ?
O7 C12 N1 122.5(4) . . ?
O7 C12 N2 122.5(4) . . ?
N1 C12 N2 115.0(3) . . ?
N4 C13 H13A 109.5 . . ?
N4 C13 H13B 109.5 . . ?
H13A C13 H13B 109.5 . . ?
N4 C13 H13C 109.5 . . ?
H13A C13 H13C 109.5 . . ?
H13B C13 H13C 109.5 . . ?
N4 C14 H14A 109.5 . . ?
N4 C14 H14B 109.5 . . ?
H14A C14 H14B 109.5 . . ?
N4 C14 H14C 109.5 . . ?
H14A C14 H14C 109.5 . . ?
H14B C14 H14C 109.5 . . ?
N5 C15 H15A 109.5 . . ?
N5 C15 H15B 109.5 . . ?
H15A C15 H15B 109.5 . . ?
N5 C15 H15C 109.5 . . ?
H15A C15 H15C 109.5 . . ?
H15B C15 H15C 109.5 . . ?
N5 C16 H16A 109.5 . . ?
N5 C16 H16B 109.5 . . ?
H16A C16 H16B 109.5 . . ?
N5 C16 H16C 109.5 . . ?
H16A C16 H16C 109.5 . . ?
H16B C16 H16C 109.5 . . ?
O11 C17 N5 126.7(11) . . ?
O11 C17 H17A 116.7 . . ?
N5 C17 H17A 116.7 . . ?
N6 C18 H18A 109.5 . . ?
N6 C18 H18B 109.5 . . ?
H18A C18 H18B 109.5 . . ?
N6 C18 H18C 109.5 . . ?
H18A C18 H18C 109.5 . . ?
H18B C18 H18C 109.5 . . ?
N6 C19 H19A 109.5 . . ?
N6 C19 H19B 109.5 . . ?
H19A C19 H19B 109.5 . . ?
N6 C19 H19C 109.5 . . ?
H19A C19 H19C 109.5 . . ?
H19B C19 H19C 109.5 . . ?
O10 C20 N6 120.1(7) . . ?
O10 C20 H20A 120.0 . . ?
N6 C20 H20A 120.0 . . ?
C11 N1 C12 124.7(3) . . ?
C11 N1 C3 118.8(3) . . ?
C12 N1 C3 116.5(3) . . ?
C10 N2 C12 123.7(3) . . ?
C10 N2 C4 118.7(4) . . ?
C12 N2 C4 117.5(3) . . ?
C10 N3 C11 124.6(3) . . ?
C10 N3 C7 117.5(3) . . ?
C11 N3 C7 117.8(3) . . ?
C13 N4 C14 112.8(5) . . ?
C13 N4 H4C 109.0 . . ?
C14 N4 H4C 109.0 . . ?
C13 N4 H4D 109.0 . . ?
C14 N4 H4D 109.0 . . ?
H4C N4 H4D 107.8 . . ?
C17 N5 C15 135.0(13) . . ?
C17 N5 C16 115.0(11) . . ?
C15 N5 C16 108.2(13) . . ?
C20 N6 C18 124.3(6) . . ?
C20 N6 C19 119.6(6) . . ?
C18 N6 C19 116.1(6) . . ?
C1 O1 Zn1 106.0(2) . . ?
C6 O3 Zn1 121.2(3) . 4_654 ?
C9 O5 Zn1 118.1(2) . 2_674 ?
C9 O6 Zn1 130.6(2) . 2_664 ?

loop_
_geom_bond_atom_site_label_1
_geom_bond_atom_site_label_2
_geom_bond_distance
_geom_bond_site_symmetry_2
_geom_bond_publ_flag
Zn1 O3 1.948(3) 4_655 y
Zn1 O1 1.970(3) . y
Zn1 O6 1.988(3) 2_665 y
Zn1 O5 1.989(2) 2_675 y
C1 O2 1.216(5) . ?
C1 O1 1.297(5) . ?
C1 C2 1.514(6) . ?
C2 C3 1.531(5) . ?
C2 H2A 0.9900 . ?
C2 H2B 0.9900 . ?
C3 N1 1.475(5) . ?
C3 H3A 0.9900 . ?
C3 H3B 0.9900 . ?
C4 N2 1.462(5) . ?
C4 C5 1.488(6) . ?
C4 H4A 0.9900 . ?
C4 H4B 0.9900 . ?
C5 C6 1.527(6) . ?
C5 H5A 0.9900 . ?
C5 H5B 0.9900 . ?
C6 O4 1.235(5) . ?
C6 O3 1.237(5) . ?
C7 N3 1.494(5) . ?
C7 C8 1.516(5) . ?
C7 H7A 0.9900 . ?
C7 H7B 0.9900 . ?
C8 C9 1.513(5) . ?
C8 H8A 0.9900 . ?
C8 H8B 0.9900 . ?
C9 O6 1.248(4) . ?
C9 O5 1.260(4) . ?
C10 O8 1.213(5) . ?
C10 N2 1.350(5) . ?
C10 N3 1.382(5) . ?
C11 O9 1.204(5) . ?
C11 N1 1.374(5) . ?
C11 N3 1.389(5) . ?
C12 O7 1.205(5) . ?
C12 N1 1.390(5) . ?
C12 N2 1.418(6) . ?
C13 N4 1.427(7) . ?
C13 H13A 0.9800 . ?
C13 H13B 0.9800 . ?
C13 H13C 0.9800 . ?
C14 N4 1.454(7) . ?
C14 H14A 0.9800 . ?
C14 H14B 0.9800 . ?
C14 H14C 0.9800 . ?
C15 N5 1.454(14) . ?
C15 H15A 0.9800 . ?
C15 H15B 0.9800 . ?
C15 H15C 0.9800 . ?
C16 N5 1.491(13) . ?
C16 H16A 0.9800 . ?
C16 H16B 0.9800 . ?
C16 H16C 0.9800 . ?
C17 O11 1.182(10) . ?
C17 N5 1.384(12) . ?
C17 H17A 0.9500 . ?
C18 N6 1.433(6) . ?
C18 H18A 0.9800 . ?
C18 H18B 0.9800 . ?
C18 H18C 0.9800 . ?
C19 N6 1.469(8) . ?
C19 H19A 0.9800 . ?
C19 H19B 0.9800 . ?
C19 H19C 0.9800 . ?
C20 O10 1.265(9) . ?
C20 N6 1.293(8) . ?
C20 H20A 0.9500 . ?
N4 H4C 0.9200 . ?
N4 H4D 0.9200 . ?
O3 Zn1 1.948(3) 4_654 ?
O5 Zn1 1.989(2) 2_674 ?
O6 Zn1 1.988(2) 2_664 ?
